data_2239676
loop_
_publ_author_name
'Valerio-C\'ardenas, Cintya'
'Hern\'andez-Ortega, Sim\'on'
'Morales-Morales, David'

_publ_section_title
;
 (<i>tert</i>-Butyl)(2-hydroxyethyl)ammonium chloride
;
_journal_coeditor_code GW2144
_journal_issue 7
_journal_name_full 'Acta Crystallographica Section E'
_journal_page_first o783
_journal_paper_doi 10.1107/S1600536814012847
_journal_volume 70
_journal_year 2014
_chemical_formula_iupac 'C6 H16 N O +, Cl -'
_chemical_formula_moiety 'C6 H16 N O +, Cl -'
_chemical_formula_sum 'C6 H16 Cl N O'
_chemical_formula_weight 153.65
_chemical_name_systematic
;
(<i>tert</i>-Butyl)(2-hydroxyethyl)ammonium chloride
;
_space_group_crystal_system monoclinic
_space_group_IT_number 14
_symmetry_space_group_name_Hall '-P 2ybc'
_symmetry_space_group_name_H-M 'P 1 21/c 1'
_atom_sites_solution_hydrogens geom
_audit_creation_method SHELXL-2013
_cell_angle_alpha 90
_cell_angle_beta 105.8040(10)
_cell_angle_gamma 90
_cell_formula_units_Z 4
_cell_length_a 8.5204(3)
_cell_length_b 7.8742(3)
_cell_length_c 14.1844(5)
_cell_measurement_reflns_used 2475
_cell_measurement_temperature 298(2)
_cell_measurement_theta_max 25.25
_cell_measurement_theta_min 2.48
_cell_volume 915.68(6)
_computing_cell_refinement 'SAINT (Bruker, 2007)'
_computing_data_collection 'APEX2 (Bruker, 2007)'
_computing_data_reduction 'SAINT (Bruker, 2007)'
_computing_molecular_graphics 'SHELXTL (Sheldrick, 2008)'
_computing_publication_material 'SHELXTL (Sheldrick, 2008)'
_computing_structure_refinement 'SHELXL97 (Sheldrick, 2008)'
_computing_structure_solution 'SHELXTL (Sheldrick, 2008)'
_diffrn_ambient_temperature 298(2)
_diffrn_detector_area_resol_mean 0.83
_diffrn_measured_fraction_theta_full 0.998
_diffrn_measured_fraction_theta_max 0.998
_diffrn_measurement_device_type 'Bruker APEXII CCD area-detector'
_diffrn_measurement_method 'omega scans'
_diffrn_radiation_type MoK\a
_diffrn_radiation_wavelength 0.71073
_diffrn_reflns_av_R_equivalents 0.0579
_diffrn_reflns_limit_h_max 10
_diffrn_reflns_limit_h_min -5
_diffrn_reflns_limit_k_max 9
_diffrn_reflns_limit_k_min -8
_diffrn_reflns_limit_l_max 16
_diffrn_reflns_limit_l_min -17
_diffrn_reflns_number 5487
_diffrn_reflns_theta_full 25.242
_diffrn_reflns_theta_max 25.298
_diffrn_reflns_theta_min 2.484
_exptl_absorpt_coefficient_mu 0.353
_exptl_absorpt_correction_type none
_exptl_crystal_colour colourless
_exptl_crystal_density_diffrn 1.115
_exptl_crystal_description prism
_exptl_crystal_F_000 336
_exptl_crystal_size_max 0.395
_exptl_crystal_size_mid 0.095
_exptl_crystal_size_min 0.030
_refine_diff_density_max 0.479
_refine_diff_density_min -0.254
_refine_ls_extinction_method none
_refine_ls_goodness_of_fit_ref 0.999
_refine_ls_hydrogen_treatment mixed
_refine_ls_matrix_type full
_refine_ls_number_parameters 94
_refine_ls_number_reflns 1668
_refine_ls_number_restraints 3
_refine_ls_restrained_S_all 0.999
_refine_ls_R_factor_all 0.0810
_refine_ls_R_factor_gt 0.0457
_refine_ls_shift/su_max 0.001
_refine_ls_shift/su_mean 0.000
_refine_ls_structure_factor_coef Fsqd
_refine_ls_weighting_details
;
 w=1/[\s^2^(Fo^2^)+(0.0584P)^2^]
 where P=(Fo^2^+2Fc^2^)/3
;
_refine_ls_weighting_scheme calc
_refine_ls_wR_factor_gt 0.1070
_refine_ls_wR_factor_ref 0.1235
_reflns_number_gt 1071
_reflns_number_total 1668
_reflns_threshold_expression I>2\s(I)
_cod_data_source_file gw2144sup1.cif
_cod_data_source_block I
_cod_original_sg_symbol_H-M 'P 21/c'
_cod_database_code 2239676
_cod_database_fobs_code 2239676
_shelx_space_group_comment
;
The symmetry employed for this shelxl refinement is uniquely defined
by the following loop, which should always be used as a source of
symmetry information in preference to the above space-group names.
They are only intended as comments.
;
_shelx_estimated_absorpt_t_min 0.873
_shelx_estimated_absorpt_t_max 0.989
_shelxl_version_number 20.13

loop_
_space_group_symop_operation_xyz
'x, y, z'
'-x, y+1/2, -z+1/2'
'-x, -y, -z'
'x, -y-1/2, z-1/2'

loop_
_atom_site_type_symbol
_atom_site_label
_atom_site_fract_x
_atom_site_fract_y
_atom_site_fract_z
_atom_site_U_iso_or_equiv
_atom_site_adp_type
_atom_site_calc_flag
_atom_site_occupancy
Cl Cl1 0.44289(9) 0.82425(9) 0.62991(4) 0.0579(3) Uani d 1
O O1 0.2643(2) 0.8483(3) 0.92991(15) 0.0690(6) Uani d 1
H H1 0.303(4) 0.811(4) 0.9889(11) 0.083 Uiso d 1
C C1 0.3512(3) 0.7606(4) 0.87548(19) 0.0531(7) Uani d 1
H H1A 0.3003 0.7781 0.8062 0.064 Uiso calc 1
H H1B 0.3488 0.6400 0.8889 0.064 Uiso calc 1
C C2 0.5253(3) 0.8207(3) 0.90041(18) 0.0436(6) Uani d 1
H H2A 0.5280 0.9397 0.8832 0.052 Uiso calc 1
H H2B 0.5742 0.8098 0.9704 0.052 Uiso calc 1
N N3 0.6212(2) 0.7191(3) 0.84643(15) 0.0383(5) Uani d 1
H H3A 0.579(3) 0.734(3) 0.7818(8) 0.046 Uiso d 1
H H3B 0.607(3) 0.6079(13) 0.8511(17) 0.046 Uiso d 1
C C4 0.8038(3) 0.7496(3) 0.87151(19) 0.0454(7) Uani d 1
C C5 0.8775(3) 0.7126(4) 0.9796(2) 0.0686(9) Uani d 1
H H5A 0.8423 0.6028 0.9950 0.082 Uiso calc 1
H H5B 0.8427 0.7976 1.0181 0.082 Uiso calc 1
H H5C 0.9944 0.7142 0.9941 0.082 Uiso calc 1
C C6 0.8687(3) 0.6245(4) 0.8087(2) 0.0728(9) Uani d 1
H H6A 0.8452 0.5105 0.8247 0.087 Uiso calc 1
H H6B 0.9845 0.6386 0.8214 0.087 Uiso calc 1
H H6C 0.8172 0.6459 0.7407 0.087 Uiso calc 1
C C7 0.8344(3) 0.9303(4) 0.8456(2) 0.0678(9) Uani d 1
H H7A 0.9497 0.9489 0.8584 0.081 Uiso calc 1
H H7B 0.7906 1.0071 0.8844 0.081 Uiso calc 1
H H7C 0.7825 0.9498 0.7774 0.081 Uiso calc 1

loop_
_atom_site_aniso_label
_atom_site_aniso_U_11
_atom_site_aniso_U_22
_atom_site_aniso_U_33
_atom_site_aniso_U_12
_atom_site_aniso_U_13
_atom_site_aniso_U_23
Cl1 0.0865(6) 0.0441(4) 0.0413(4) 0.0031(3) 0.0142(4) -0.0011(3)
O1 0.0533(13) 0.0912(16) 0.0646(13) 0.0179(11) 0.0194(11) 0.0001(13)
C1 0.0387(17) 0.0772(19) 0.0429(15) 0.0068(14) 0.0103(12) -0.0066(15)
C2 0.0407(16) 0.0462(15) 0.0467(14) 0.0013(11) 0.0166(12) -0.0050(13)
N3 0.0377(13) 0.0364(11) 0.0406(11) 0.0007(9) 0.0101(10) -0.0003(11)
C4 0.0342(15) 0.0438(14) 0.0584(17) 0.0013(11) 0.0130(13) -0.0028(14)
C5 0.0472(19) 0.084(2) 0.0657(19) 0.0039(15) -0.0004(15) 0.0017(18)
C6 0.0513(19) 0.079(2) 0.095(2) 0.0051(16) 0.0311(17) -0.020(2)
C7 0.0463(18) 0.0607(19) 0.099(2) -0.0077(14) 0.0232(17) 0.0038(19)

loop_
_atom_type_symbol
_atom_type_description
_atom_type_scat_dispersion_real
_atom_type_scat_dispersion_imag
_atom_type_scat_source
C C 0.0033 0.0016 'International Tables Vol C Tables 4.2.6.8 and 6.1.1.4'
H H 0.0000 0.0000 'International Tables Vol C Tables 4.2.6.8 and 6.1.1.4'
N N 0.0061 0.0033 'International Tables Vol C Tables 4.2.6.8 and 6.1.1.4'
O O 0.0106 0.0060 'International Tables Vol C Tables 4.2.6.8 and 6.1.1.4'
Cl Cl 0.1484 0.1585 'International Tables Vol C Tables 4.2.6.8 and 6.1.1.4'

loop_
_geom_angle_atom_site_label_1
_geom_angle_atom_site_label_2
_geom_angle_atom_site_label_3
_geom_angle
C1 O1 H1 104(2)
O1 C1 C2 110.7(2)
O1 C1 H1A 109.5
C2 C1 H1A 109.5
O1 C1 H1B 109.5
C2 C1 H1B 109.5
H1A C1 H1B 108.1
N3 C2 C1 110.6(2)
N3 C2 H2A 109.5
C1 C2 H2A 109.5
N3 C2 H2B 109.5
C1 C2 H2B 109.5
H2A C2 H2B 108.1
C2 N3 C4 117.61(19)
C2 N3 H3A 109.4(16)
C4 N3 H3A 108.7(16)
C2 N3 H3B 112.9(15)
C4 N3 H3B 106.6(15)
H3A N3 H3B 100(2)
C7 C4 N3 109.1(2)
C7 C4 C5 112.0(2)
N3 C4 C5 108.8(2)
C7 C4 C6 110.5(2)
N3 C4 C6 105.8(2)
C5 C4 C6 110.4(2)
C4 C5 H5A 109.5
C4 C5 H5B 109.5
H5A C5 H5B 109.5
C4 C5 H5C 109.5
H5A C5 H5C 109.5
H5B C5 H5C 109.5
C4 C6 H6A 109.5
C4 C6 H6B 109.5
H6A C6 H6B 109.5
C4 C6 H6C 109.5
H6A C6 H6C 109.5
H6B C6 H6C 109.5
C4 C7 H7A 109.5
C4 C7 H7B 109.5
H7A C7 H7B 109.5
C4 C7 H7C 109.5
H7A C7 H7C 109.5
H7B C7 H7C 109.5

loop_
_geom_bond_atom_site_label_1
_geom_bond_atom_site_label_2
_geom_bond_distance
O1 C1 1.390(3)
O1 H1 0.862(10)
C1 C2 1.504(4)
C1 H1A 0.9700
C1 H1B 0.9700
C2 N3 1.495(3)
C2 H2A 0.9700
C2 H2B 0.9700
N3 C4 1.518(3)
N3 H3A 0.896(9)
N3 H3B 0.888(10)
C4 C7 1.510(4)
C4 C5 1.519(4)
C4 C6 1.529(4)
C5 H5A 0.9600
C5 H5B 0.9600
C5 H5C 0.9600
C6 H6A 0.9600
C6 H6B 0.9600
C6 H6C 0.9600
C7 H7A 0.9600
C7 H7B 0.9600
C7 H7C 0.9600

loop_
_geom_hbond_atom_site_label_D
_geom_hbond_atom_site_label_H
_geom_hbond_atom_site_label_A
_geom_hbond_site_symmetry_A
_geom_hbond_distance_DH
_geom_hbond_distance_HA
_geom_hbond_distance_DA
_geom_hbond_angle_DHA
O1 H1 Cl1 4_576 0.862(10) 2.294(13) 3.140(2) 167(3)
N3 H3A Cl1 . 0.896(9) 2.266(11) 3.144(2) 166(2)
N3 H3B Cl1 2_646 0.888(10) 2.304(10) 3.190(2) 175(2)
